data_4318593
loop_
_publ_author_name
'R. Vaidhyanathan'
'Srinivasan Natarajan'
'C. N. R. Rao'

_publ_section_title
;
 Open-Framework Cadmium Succinates of Different Dimensionalities
;
_journal_name_full 'Inorganic Chemistry'
_journal_page_first 5226
_journal_page_last 5234
_journal_paper_doi 10.1021/ic020333s
_journal_volume 41
_journal_year 2002
_chemical_formula_sum 'C8 H10 Cd3 N0 O10'
_chemical_formula_weight 603.36
_chemical_name_systematic
;
  ?
;
_space_group_IT_number 61
_symmetry_cell_setting orthorhombic
_symmetry_space_group_name_Hall '-P 2ac 2ab'
_symmetry_space_group_name_H-M 'P b c a'
_atom_sites_solution_hydrogens geom
_atom_sites_solution_primary direct
_atom_sites_solution_secondary difmap
_audit_creation_method SHELXL
_cell_angle_alpha 90.00
_cell_angle_beta 90.00
_cell_angle_gamma 90.00
_cell_formula_units_Z 4
_cell_length_a 10.7106(4)
_cell_length_b 6.8922(3)
_cell_length_c 17.0335(5)
_cell_measurement_temperature 293(2)
_cell_volume 1257.41(8)
_computing_cell_refinement 'Siemens XSCANS'
_computing_data_collection 'Siemens XSCANS'
_computing_data_reduction 'Siemens SHELXTL'
_computing_molecular_graphics 'Siemens SHELXTL'
_computing_publication_material 'Siemens SHELXTL'
_computing_structure_refinement 'SHELXL-93 (Sheldrick, 1993)'
_computing_structure_solution 'SHELXS-86 (Sheldrick, 1990)'
_diffrn_ambient_temperature 293(2)
_diffrn_measurement_device 'Siemens P4'
_diffrn_measurement_method '\w scans'
_diffrn_radiation_monochromator graphite
_diffrn_radiation_source 'fine-focus sealed tube'
_diffrn_radiation_type MoK\a
_diffrn_radiation_wavelength 0.71073
_diffrn_reflns_av_R_equivalents 0.0579
_diffrn_reflns_av_sigmaI/netI 0.0351
_diffrn_reflns_limit_h_max 11
_diffrn_reflns_limit_h_min -11
_diffrn_reflns_limit_k_max 7
_diffrn_reflns_limit_k_min -7
_diffrn_reflns_limit_l_max 18
_diffrn_reflns_limit_l_min -14
_diffrn_reflns_number 4688
_diffrn_reflns_theta_max 23.37
_diffrn_reflns_theta_min 2.39
_exptl_absorpt_coefficient_mu 5.078
_exptl_absorpt_correction_T_max 1.000000
_exptl_absorpt_correction_T_min 0.654174
_exptl_absorpt_correction_type SADABS
_exptl_crystal_density_diffrn 3.187
_exptl_crystal_F_000 1128
_exptl_crystal_size_max 0.08
_exptl_crystal_size_mid 0.08
_exptl_crystal_size_min 0.06
_refine_diff_density_max 0.628
_refine_diff_density_min -0.464
_refine_diff_density_rms 0.123
_refine_ls_extinction_coef 0.0043(2)
_refine_ls_extinction_expression Fc^*^=kFc[1+0.001xFc^2^\l^3^/sin(2\q)]^-1/4^
_refine_ls_extinction_method SHELXL
_refine_ls_goodness_of_fit_all 1.026
_refine_ls_goodness_of_fit_obs 1.086
_refine_ls_matrix_type full
_refine_ls_number_parameters 118
_refine_ls_number_reflns 906
_refine_ls_number_restraints 1
_refine_ls_restrained_S_all 1.026
_refine_ls_restrained_S_obs 1.086
_refine_ls_R_factor_all 0.0265
_refine_ls_R_factor_obs 0.0207
_refine_ls_shift/esd_max 0.000
_refine_ls_shift/esd_mean 0.000
_refine_ls_structure_factor_coef Fsqd
_refine_ls_weighting_details 'w=1/[\s^2^(Fo^2^)+(0.0237P)^2^+0.0000P] where P=(Fo^2^+2Fc^2^)/3'
_refine_ls_weighting_scheme calc
_refine_ls_wR_factor_all 0.0522
_refine_ls_wR_factor_obs 0.0501
_reflns_number_observed 765
_reflns_number_total 906
_reflns_observed_criterion >2sigma(I)
_cod_data_source_file ic020333s_6.cif
_cod_data_source_block sad1
_cod_depositor_comments
;
The following automatic conversions were performed:

'_symmetry_cell_setting' value 'Orthorhombic' changed to
'orthorhombic' according to the built-in table from CIF Core
dictionary named 'cif_core.dic' version 2.4.1 from 2010-06-29.

Automatic conversion script
Id: cif_fix_values 1646 2011-03-28 12:23:43Z adriana 

The following automatic conversions were performed:

'_refine_ls_weighting_scheme' value 'calc
w=1/[\s^2^(Fo^2^)+(0.0237P)^2^+0.0000P] where P=(Fo^2^+2Fc^2^)/3' was
changed to 'calc'. New tag '_refine_ls_weighting_details' was
created. The value of the new tag was set to
'w=1/[\s^2^(Fo^2^)+(0.0237P)^2^+0.0000P] where P=(Fo^2^+2Fc^2^)/3'.

Automatic conversion script
Id: cif_fix_values 3143 2015-03-26 13:38:13Z robertas 
;
_cod_database_code 4318593

loop_
_symmetry_equiv_pos_as_xyz
'x, y, z'
'-x+1/2, -y, z+1/2'
'-x, y+1/2, -z+1/2'
'x+1/2, -y+1/2, -z'
'-x, -y, -z'
'x-1/2, y, -z-1/2'
'x, -y-1/2, z-1/2'
'-x-1/2, y-1/2, z'

loop_
_atom_site_aniso_label
_atom_site_aniso_U_11
_atom_site_aniso_U_22
_atom_site_aniso_U_33
_atom_site_aniso_U_23
_atom_site_aniso_U_13
_atom_site_aniso_U_12
Cd1 0.0143(3) 0.0172(2) 0.0170(3) 0.00150(12) 0.00201(15) 0.00013(11)
Cd2 0.0133(3) 0.0193(3) 0.0164(4) -0.0006(2) -0.0004(2) -0.0007(2)
O1 0.032(2) 0.043(2) 0.019(2) 0.002(2) 0.009(2) -0.016(2)
O2 0.019(2) 0.040(2) 0.017(2) 0.0114(15) -0.0005(14) 0.0048(14)
O3 0.033(2) 0.0235(15) 0.014(2) -0.0021(13) -0.0033(15) 0.0072(13)
O4 0.052(2) 0.025(2) 0.019(2) -0.0033(13) 0.007(2) 0.0070(14)
O5 0.016(2) 0.0147(14) 0.022(2) 0.0007(12) 0.0007(14) -0.0018(11)
C1 0.016(2) 0.029(3) 0.016(2) -0.002(2) 0.010(2) -0.003(2)
C2 0.024(2) 0.016(2) 0.022(3) 0.001(2) 0.005(2) 0.005(2)
C3 0.019(2) 0.023(3) 0.016(3) 0.002(2) 0.000(2) -0.005(2)
C4 0.027(3) 0.023(2) 0.016(3) 0.000(2) 0.005(2) -0.003(2)

loop_
_atom_site_label
_atom_site_type_symbol
_atom_site_fract_x
_atom_site_fract_y
_atom_site_fract_z
_atom_site_U_iso_or_equiv
_atom_site_thermal_displace_type
_atom_site_occupancy
_atom_site_calc_flag
_atom_site_refinement_flags
_atom_site_disorder_group
Cd1 Cd 0.16424(3) 0.01366(4) 0.46581(2) 0.0161(2) Uani 1 d . .
Cd2 Cd 0.5000 0.0000 0.5000 0.0163(2) Uani 1 d S .
O1 O 0.2370(3) 0.0693(4) 0.3428(2) 0.0314(8) Uani 1 d . .
O2 O -0.0449(3) 0.0753(4) 0.4263(2) 0.0253(7) Uani 1 d . .
O3 O 0.3892(3) 0.2024(4) 0.4135(2) 0.0235(7) Uani 1 d . .
O4 O 0.4323(3) 0.1248(4) 0.6191(2) 0.0322(8) Uani 1 d . .
O5 O 0.3238(2) -0.1767(4) 0.5131(2) 0.0173(6) Uani 1 d D .
H10 H 0.3258(45) -0.1887(73) 0.5709(7) 0.058(17) Uiso 1 d D .
C1 C -0.0801(3) 0.1972(6) 0.3745(2) 0.0204(10) Uani 1 d . .
C2 C 0.3399(4) 0.1526(6) 0.3475(3) 0.0207(10) Uani 1 d . .
C3 C 0.4097(4) 0.2039(7) 0.2737(2) 0.0194(10) Uani 1 d . .
H1 H 0.4960(38) 0.1715(52) 0.2805(20) 0.015(10) Uiso 1 d . .
H2 H 0.4163(33) 0.3343(64) 0.2722(23) 0.025(12) Uiso 1 d . .
C4 C 0.3566(4) 0.1182(7) 0.1990(3) 0.0219(10) Uani 1 d . .
H3 H 0.2693(48) 0.1513(77) 0.1939(27) 0.052(16) Uiso 1 d . .
H4 H 0.3716(38) -0.0196(59) 0.1997(28) 0.027(13) Uiso 1 d . .

loop_
_atom_type_symbol
_atom_type_description
_atom_type_scat_dispersion_real
_atom_type_scat_dispersion_imag
_atom_type_scat_source
C C 0.0033 0.0016 'International Tables Vol C Tables 4.2.6.8 and 6.1.1.4'
H H 0.0000 0.0000 'International Tables Vol C Tables 4.2.6.8 and 6.1.1.4'
N N 0.0061 0.0033 'International Tables Vol C Tables 4.2.6.8 and 6.1.1.4'
O O 0.0106 0.0060 'International Tables Vol C Tables 4.2.6.8 and 6.1.1.4'
Cd Cd -0.8075 1.2024 'International Tables Vol C Tables 4.2.6.8 and 6.1.1.4'

loop_
_geom_angle_atom_site_label_1
_geom_angle_atom_site_label_2
_geom_angle_atom_site_label_3
_geom_angle
_geom_angle_site_symmetry_1
_geom_angle_site_symmetry_3
_geom_angle_publ_flag
O1 Cd1 O5 98.52(10) . 8_665 ?
O1 Cd1 O5 99.46(11) . . ?
O5 Cd1 O5 111.60(9) 8_665 . ?
O1 Cd1 O2 164.86(11) . 5_556 ?
O5 Cd1 O2 89.92(10) 8_665 5_556 ?
O5 Cd1 O2 88.95(10) . 5_556 ?
O1 Cd1 O2 91.83(10) . . ?
O5 Cd1 O2 89.17(10) 8_665 . ?
O5 Cd1 O2 154.32(10) . . ?
O2 Cd1 O2 75.66(10) 5_556 . ?
O1 Cd1 O3 83.66(10) . 8_655 ?
O5 Cd1 O3 169.19(9) 8_665 8_655 ?
O5 Cd1 O3 78.28(10) . 8_655 ?
O2 Cd1 O3 85.78(10) 5_556 8_655 ?
O2 Cd1 O3 80.16(10) . 8_655 ?
O5 Cd2 O5 180.0 5_656 . ?
O5 Cd2 O4 81.52(10) 5_656 5_656 ?
O5 Cd2 O4 98.48(10) . 5_656 ?
O5 Cd2 O4 98.48(10) 5_656 . ?
O5 Cd2 O4 81.51(10) . . ?
O4 Cd2 O4 180.0 5_656 . ?
O5 Cd2 O3 92.30(9) 5_656 . ?
O5 Cd2 O3 87.71(9) . . ?
O4 Cd2 O3 80.18(10) 5_656 . ?
O4 Cd2 O3 99.82(10) . . ?
O5 Cd2 O3 87.70(9) 5_656 5_656 ?
O5 Cd2 O3 92.29(9) . 5_656 ?
O4 Cd2 O3 99.82(10) 5_656 5_656 ?
O4 Cd2 O3 80.18(10) . 5_656 ?
O3 Cd2 O3 179.999(1) . 5_656 ?
C2 O1 Cd1 108.8(3) . . ?
C1 O2 Cd1 124.0(2) . 5_556 ?
C1 O2 Cd1 126.3(2) . . ?
Cd1 O2 Cd1 104.33(10) 5_556 . ?
C2 O3 Cd2 126.6(2) . . ?
C2 O3 Cd1 117.7(2) . 8_665 ?
Cd2 O3 Cd1 114.78(11) . 8_665 ?
C1 O4 Cd2 118.5(3) 4_556 . ?
Cd2 O5 Cd1 115.00(11) . 8_655 ?
Cd2 O5 Cd1 106.21(10) . . ?
Cd1 O5 Cd1 116.82(11) 8_655 . ?
Cd2 O5 H10 97.2(30) . . ?
Cd1 O5 H10 105.7(30) 8_655 . ?
Cd1 O5 H10 114.3(28) . . ?
O4 C1 O2 124.1(4) 4_456 . ?
O4 C1 C4 118.3(4) 4_456 6_556 ?
O2 C1 C4 117.6(4) . 6_556 ?
O1 C2 O3 122.8(4) . . ?
O1 C2 C3 119.6(4) . . ?
O3 C2 C3 117.6(4) . . ?
C2 C3 C4 115.1(4) . . ?
C2 C3 H1 108.8(22) . . ?
C4 C3 H1 112.0(22) . . ?
C2 C3 H2 107.2(25) . . ?
C4 C3 H2 113.3(25) . . ?
H1 C3 H2 99.2(30) . . ?
C3 C4 C1 112.6(3) . 6_656 ?
C3 C4 H3 110.2(28) . . ?
C1 C4 H3 105.8(29) 6_656 . ?
C3 C4 H4 108.2(29) . . ?
C1 C4 H4 106.8(28) 6_656 . ?
H3 C4 H4 113.3(40) . . ?

loop_
_geom_bond_atom_site_label_1
_geom_bond_atom_site_label_2
_geom_bond_distance
_geom_bond_site_symmetry_2
_geom_bond_publ_flag
Cd1 O1 2.267(3) . ?
Cd1 O5 2.284(3) 8_665 ?
Cd1 O5 2.300(3) . ?
Cd1 O2 2.321(3) 5_556 ?
Cd1 O2 2.377(3) . ?
Cd1 O3 2.393(3) 8_655 ?
Cd2 O5 2.257(3) 5_656 ?
Cd2 O5 2.257(3) . ?
Cd2 O4 2.319(3) 5_656 ?
Cd2 O4 2.319(3) . ?
Cd2 O3 2.351(3) . ?
Cd2 O3 2.351(3) 5_656 ?
O1 C2 1.246(5) . ?
O2 C1 1.275(5) . ?
O2 Cd1 2.321(3) 5_556 ?
O3 C2 1.288(5) . ?
O3 Cd1 2.393(3) 8_665 ?
O4 C1 1.239(5) 4_556 ?
O5 Cd1 2.284(3) 8_655 ?
O5 H10 0.988(11) . ?
C1 O4 1.239(5) 4_456 ?
C1 C4 1.524(6) 6_556 ?
C2 C3 1.505(6) . ?
C3 C4 1.514(6) . ?
C3 H1 0.96(4) . ?
C3 H2 0.90(4) . ?
C4 C1 1.524(6) 6_656 ?
C4 H3 0.97(5) . ?
C4 H4 0.96(4) . ?
